data_4311861
loop_
_publ_author_name
'Margaret-Jane Crawford'
'Arkady Ellern'
'Konstantin Karaghiosoff'
'Peter Mayer'
'Heinrich N\"oth'
'Max Suter'

_publ_contact_author
;
      Margaret-Jane Crawford
      Institut f\"ur anorganische Chemie
      Universit\"at M\"unchen
      Butenandtstr. 5-13 (Haus D)
      81377 M\"unchen
      Bundesrepublik Deutschland
;
_publ_contact_author_email mjc@cup.uni-muenchen.de
_publ_contact_author_fax '089 2180 77492'
_publ_contact_author_phone '089 2180 77503'
_publ_section_title
;
 Synthesis and Characterization of Heavier Dioxouranium(VI) Dihalides
;
_journal_name_full 'Inorganic Chemistry'
_journal_page_first 7120
_journal_page_last 7126
_journal_paper_doi 10.1021/ic0354926
_journal_volume 43
_journal_year 2004
_chemical_formula_moiety ' Br2 H6 O5 U'
_chemical_formula_sum 'Br2 H6 O5 U'
_chemical_formula_weight 483.90
_chemical_name_common uranylbromide-trihydrate
_chemical_name_systematic dioxouraniumdibromide-trihydrate
_space_group_IT_number 14
_symmetry_cell_setting monoclinic
_symmetry_space_group_name_Hall '-P 2ybc'
_symmetry_space_group_name_H-M 'P 1 21/c 1'
_atom_sites_solution_hydrogens geom
_atom_sites_solution_primary direct
_atom_sites_solution_secondary difmap
_audit_creation_method 'SHELXL-CIF-file updated by CIFRTF'
_cell_angle_alpha 90
_cell_angle_beta 94.1040(10)
_cell_angle_gamma 90
_cell_formula_units_Z 4
_cell_length_a 9.7376(8)
_cell_length_b 6.5471(5)
_cell_length_c 12.8178(11)
_cell_measurement_reflns_used 0
_cell_measurement_temperature 193(2)
_cell_measurement_theta_max 1.00
_cell_measurement_theta_min 20.00
_cell_volume 815.08(12)
_computing_cell_refinement 'SMART (V4.C50)'
_computing_data_collection 'SMART (V4.C50)'
_computing_data_reduction 'SAINT (V4.D50)'
_computing_molecular_graphics 'XP (SHELXTL-Ver.5)'
_computing_publication_material 'SHELXL (Sheldrick 1997)'
_computing_structure_refinement 'SHELXL (Sheldrick 1997)'
_computing_structure_solution 'SHELXS-97 (Sheldrick, 1990) '
_diffrn_ambient_temperature 193(2)
_diffrn_measured_fraction_theta_full 0.746
_diffrn_measured_fraction_theta_max 0.746
_diffrn_measurement_device_type 'Siemens SMART Area-detector'
_diffrn_measurement_method Hemisphere
_diffrn_radiation_monochromator graphite
_diffrn_radiation_source 'fine-focus sealed tube'
_diffrn_radiation_type MoK\a
_diffrn_radiation_wavelength 0.71073
_diffrn_reflns_av_R_equivalents 0.0319
_diffrn_reflns_av_sigmaI/netI 0.0483
_diffrn_reflns_limit_h_max 12
_diffrn_reflns_limit_h_min -12
_diffrn_reflns_limit_k_max 5
_diffrn_reflns_limit_k_min -8
_diffrn_reflns_limit_l_max 15
_diffrn_reflns_limit_l_min -15
_diffrn_reflns_number 4582
_diffrn_reflns_theta_full 28.61
_diffrn_reflns_theta_max 28.61
_diffrn_reflns_theta_min 2.10
_diffrn_standards_interval_time 0
_exptl_absorpt_coefficient_mu 29.674
_exptl_absorpt_correction_T_max 0.152907
_exptl_absorpt_correction_T_min 0.077726
_exptl_absorpt_correction_type numerical
_exptl_crystal_colour yellow
_exptl_crystal_density_diffrn 3.943
_exptl_crystal_density_method 'not measured'
_exptl_crystal_description prism
_exptl_crystal_F_000 832
_exptl_crystal_size_max 0.10
_exptl_crystal_size_mid 0.10
_exptl_crystal_size_min 0.05
_refine_diff_density_max 3.542
_refine_diff_density_min -4.153
_refine_diff_density_rms 0.540
_refine_ls_extinction_method none
_refine_ls_goodness_of_fit_ref 1.062
_refine_ls_hydrogen_treatment mixed
_refine_ls_matrix_type full
_refine_ls_number_parameters 91
_refine_ls_number_reflns 1558
_refine_ls_number_restraints 9
_refine_ls_restrained_S_all 1.059
_refine_ls_R_factor_all 0.0555
_refine_ls_R_factor_gt 0.0470
_refine_ls_shift/su_max 0.000
_refine_ls_shift/su_mean 0.000
_refine_ls_structure_factor_coef Fsqd
_refine_ls_weighting_details 'calc w=1/[\s^2^(Fo^2^)+(0.0906P)^2^+0.0000P] where P=(Fo^2^+2Fc^2^)/3'
_refine_ls_weighting_scheme calc
_refine_ls_wR_factor_gt 0.1188
_refine_ls_wR_factor_ref 0.1210
_reflns_number_gt 1262
_reflns_number_total 1558
_reflns_threshold_expression >2sigma(I)
_cod_data_source_file ic0354926si20040705_042654_1.cif
_cod_data_source_block craw12
_cod_depositor_comments
;
The following automatic conversions were performed:
'_symmetry_cell_setting' value 'Monoclinic' changed to 'monoclinic'
according to '/home/saulius/struct/CIF-dictionaries/cif_core.dic'
dictionary named 'cif_core.dic' version 2.4.1 from 2010-06-29.

Automatic conversion script
Id: cif_fix_enum 1527 2010-12-29 10:47:43Z saulius 
;
_cod_database_code 4311861

loop_
_symmetry_equiv_pos_as_xyz
'x, y, z'
'-x, y+1/2, -z+1/2'
'-x, -y, -z'
'x, -y-1/2, z-1/2'

loop_
_atom_site_label
_atom_site_type_symbol
_atom_site_fract_x
_atom_site_fract_y
_atom_site_fract_z
_atom_site_U_iso_or_equiv
_atom_site_adp_type
_atom_site_occupancy
_atom_site_symmetry_multiplicity
_atom_site_calc_flag
_atom_site_refinement_flags
_atom_site_disorder_assembly
_atom_site_disorder_group
U1 U 0.24531(5) 0.08035(8) 0.92221(3) 0.0188(2) Uani 1 1 d . . .
Br2 Br 0.36384(15) 0.4303(2) 0.82328(11) 0.0288(4) Uani 1 1 d . . .
Br3 Br 0.13811(14) 0.0202(3) 0.70703(10) 0.0259(4) Uani 1 1 d . . .
O1 O 0.1407(10) -0.2578(17) 0.9135(7) 0.027(2) Uani 1 1 d D . .
H1A H 0.098(12) -0.33(2) 0.967(7) 0.033 Uiso 1 1 d D . .
H1B H 0.088(11) -0.25(2) 0.849(5) 0.033 Uiso 1 1 d D . .
O2 O 0.3964(9) -0.0547(15) 0.9025(8) 0.025(2) Uani 1 1 d . . .
O3 O 0.0923(9) 0.2122(16) 0.9446(7) 0.025(2) Uani 1 1 d . . .
O4 O 0.3562(9) 0.2776(16) 1.0610(7) 0.025(2) Uani 1 1 d D . .
H4A H 0.451(3) 0.26(2) 1.063(10) 0.030 Uiso 1 1 d D . .
H4B H 0.317(11) 0.36(2) 1.109(9) 0.030 Uiso 1 1 d D . .
O5 O 0.2300(15) -0.081(2) 1.0939(9) 0.054(4) Uani 1 1 d D . .
H5B H 0.22(2) 0.023(19) 1.142(12) 0.081 Uiso 1 1 d D . .
H5A H 0.20(2) -0.210(12) 1.107(15) 0.081 Uiso 1 1 d D . .

loop_
_atom_site_aniso_label
_atom_site_aniso_U_11
_atom_site_aniso_U_22
_atom_site_aniso_U_33
_atom_site_aniso_U_23
_atom_site_aniso_U_13
_atom_site_aniso_U_12
U1 0.0202(3) 0.0214(4) 0.0144(3) -0.0005(2) -0.00190(17) 0.0009(2)
Br2 0.0389(8) 0.0261(10) 0.0209(6) 0.0010(6) -0.0011(5) -0.0084(7)
Br3 0.0292(7) 0.0287(9) 0.0187(6) -0.0007(6) -0.0061(5) -0.0028(6)
O1 0.032(5) 0.025(7) 0.025(5) -0.001(4) 0.001(4) -0.011(5)
O2 0.025(5) 0.019(6) 0.029(5) -0.004(4) -0.009(4) 0.006(4)
O3 0.027(5) 0.021(7) 0.026(5) 0.000(4) 0.003(4) 0.002(5)
O4 0.026(5) 0.026(7) 0.021(4) -0.003(4) -0.002(4) 0.000(5)
O5 0.078(9) 0.062(11) 0.021(5) 0.011(5) -0.007(6) -0.038(8)

loop_
_atom_type_symbol
_atom_type_description
_atom_type_scat_dispersion_real
_atom_type_scat_dispersion_imag
_atom_type_scat_source
O O 0.0106 0.0060 'International Tables Vol C Tables 4.2.6.8 and 6.1.1.4'
H H 0.0000 0.0000 'International Tables Vol C Tables 4.2.6.8 and 6.1.1.4'
Br Br -0.2901 2.4595 'International Tables Vol C Tables 4.2.6.8 and 6.1.1.4'
U U -9.6767 9.6646 'International Tables Vol C Tables 4.2.6.8 and 6.1.1.4'

loop_
_geom_angle_atom_site_label_1
_geom_angle_atom_site_label_2
_geom_angle_atom_site_label_3
_geom_angle
_geom_angle_site_symmetry_1
_geom_angle_site_symmetry_3
_geom_angle_publ_flag
O2 U1 O3 178.6(5) . . ?
O2 U1 O4 92.3(4) . . ?
O3 U1 O4 87.5(4) . . ?
O2 U1 O1 83.5(4) . . ?
O3 U1 O1 95.6(4) . . ?
O4 U1 O1 133.6(3) . . ?
O2 U1 O5 91.0(5) . . ?
O3 U1 O5 87.6(5) . . ?
O4 U1 O5 67.6(4) . . ?
O1 U1 O5 66.3(4) . . ?
O2 U1 Br2 88.3(3) . . ?
O3 U1 Br2 93.0(3) . . ?
O4 U1 Br2 74.1(2) . . ?
O1 U1 Br2 151.3(2) . . ?
O5 U1 Br2 141.6(3) . . ?
O2 U1 Br3 92.5(3) . . ?
O3 U1 Br3 88.3(3) . . ?
O4 U1 Br3 153.1(2) . . ?
O1 U1 Br3 73.3(2) . . ?
O5 U1 Br3 138.8(3) . . ?
Br2 U1 Br3 79.58(4) . . ?
U1 O1 H1A 128(10) . . ?
U1 O1 H1B 102(8) . . ?
H1A O1 H1B 114(5) . . ?
U1 O4 H4A 110(7) . . ?
U1 O4 H4B 129(7) . . ?
H4A O4 H4B 121(6) . . ?
U1 O5 H5B 107(10) . . ?
U1 O5 H5A 127(10) . . ?
H5B O5 H5A 120(6) . . ?

loop_
_geom_bond_atom_site_label_1
_geom_bond_atom_site_label_2
_geom_bond_distance
_geom_bond_site_symmetry_2
_geom_bond_publ_flag
U1 O2 1.750(9) . ?
U1 O3 1.763(9) . ?
U1 O4 2.393(9) . ?
U1 O1 2.436(10) . ?
U1 O5 2.455(11) . ?
U1 Br2 2.8979(16) . ?
U1 Br3 2.9052(13) . ?
O1 H1A 0.94(2) . ?
O1 H1B 0.94(2) . ?
O4 H4A 0.93(2) . ?
O4 H4B 0.93(2) . ?
O5 H5B 0.93(2) . ?
O5 H5A 0.93(2) . ?
